data_7059063
loop_
_publ_author_name
'Yu, Hong'
'Cao, Jia-Miao'
'Zhang, Jun-Rui'
'Li, Rui-Cong'
'Cheng, Yan'
'Yang, Chen'
'Hou, Yin-Ling'
'Fang, Ming'

_publ_section_title
;
 Single molecule magnet behavior and magnetic refrigeration of four
 tetranuclear lanthanide (Ln = GdIII, TbIII, DyIII) clusters
;
_journal_name_full 'New Journal of Chemistry'
_journal_paper_doi 10.1039/C9NJ04260A
_journal_year 2019
_chemical_formula_moiety 'C152 H168 N12 O16 Tb4, 4(C2 N)'
_chemical_formula_sum 'C160 H168 N16 O16 Tb4'
_chemical_formula_weight 3206.77
_space_group_crystal_system monoclinic
_space_group_IT_number 14
_space_group_name_Hall '-P 2ybc'
_space_group_name_H-M_alt 'P 1 21/c 1'
_atom_sites_solution_hydrogens mixed
_audit_creation_date 2019-10-13
_audit_creation_method
;
Olex2 1.2
(compiled 2018.05.29 svn.r3508 for OlexSys, GUI svn.r5506)
;
_audit_update_record
;
2019-10-14 deposited with the CCDC.	2019-11-19 downloaded from the CCDC.
;
_cell_angle_alpha 90
_cell_angle_beta 101.213(3)
_cell_angle_gamma 90
_cell_formula_units_Z 2
_cell_length_a 16.876(2)
_cell_length_b 24.925(3)
_cell_length_c 19.267(2)
_cell_measurement_reflns_used 15501
_cell_measurement_temperature 386(2)
_cell_measurement_theta_max 27.5
_cell_measurement_theta_min 3.0
_cell_volume 7949.7(16)
_computing_data_collection 'Bruker XSCANS'
_computing_molecular_graphics 'Olex2 (Dolomanov et al., 2009)'
_computing_publication_material 'Olex2 (Dolomanov et al., 2009)'
_computing_structure_refinement 'XL (Sheldrick, 2008)'
_diffrn_ambient_temperature 386.3
_diffrn_measured_fraction_theta_full 0.997
_diffrn_measured_fraction_theta_max 0.997
_diffrn_measurement_device_type 'Bruker P4'
_diffrn_measurement_method '\w scans'
_diffrn_radiation_monochromator graphite
_diffrn_radiation_type MoK\a
_diffrn_radiation_wavelength 0.71073
_diffrn_reflns_av_R_equivalents 0.0482
_diffrn_reflns_av_unetI/netI 0.0369
_diffrn_reflns_Laue_measured_fraction_full 0.997
_diffrn_reflns_Laue_measured_fraction_max 0.997
_diffrn_reflns_limit_h_max 20
_diffrn_reflns_limit_h_min -20
_diffrn_reflns_limit_k_max 29
_diffrn_reflns_limit_k_min -20
_diffrn_reflns_limit_l_max 22
_diffrn_reflns_limit_l_min -22
_diffrn_reflns_number 66243
_diffrn_reflns_point_group_measured_fraction_full 0.997
_diffrn_reflns_point_group_measured_fraction_max 0.997
_diffrn_reflns_theta_full 25.010
_diffrn_reflns_theta_max 25.010
_diffrn_reflns_theta_min 3.034
_exptl_absorpt_coefficient_mu 1.821
_exptl_absorpt_correction_T_max 0.7846
_exptl_absorpt_correction_T_min 0.6588
_exptl_absorpt_correction_type multi-scan
_exptl_crystal_colour Colorless
_exptl_crystal_density_diffrn 1.340
_exptl_crystal_density_method "'not measured'"
_exptl_crystal_description Prism
_exptl_crystal_F_000 3256
_exptl_crystal_size_max 0.25
_exptl_crystal_size_mid 0.21
_exptl_crystal_size_min 0.14
_refine_diff_density_max 2.162
_refine_diff_density_min -1.240
_refine_diff_density_rms 0.119
_refine_ls_extinction_method none
_refine_ls_goodness_of_fit_ref 1.084
_refine_ls_hydrogen_treatment mixed
_refine_ls_matrix_type full
_refine_ls_number_parameters 878
_refine_ls_number_reflns 13972
_refine_ls_number_restraints 232
_refine_ls_restrained_S_all 1.101
_refine_ls_R_factor_all 0.0941
_refine_ls_R_factor_gt 0.0692
_refine_ls_shift/su_max 0.001
_refine_ls_shift/su_mean 0.000
_refine_ls_structure_factor_coef Fsqd
_refine_ls_weighting_details 'w=1/[\s^2^(Fo^2^)+(0.0850P)^2^+48.8227P] where P=(Fo^2^+2Fc^2^)/3'
_refine_ls_weighting_scheme calc
_refine_ls_wR_factor_gt 0.1821
_refine_ls_wR_factor_ref 0.2037
_reflns_Friedel_coverage 0.000
_reflns_number_gt 10398
_reflns_number_total 13972
_reflns_threshold_expression 'I > 2\s(I)'
_cod_data_source_file c9nj04260a2.cif
_cod_data_source_block 2
_cod_database_code 7059063
_shelx_shelxl_version_number 2018/3
_shelx_space_group_comment
;
The symmetry employed for this shelxl refinement is uniquely defined
by the following loop, which should always be used as a source of
symmetry information in preference to the above space-group names.
They are only intended as comments.
;
_shelx_estimated_absorpt_t_max 0.785
_shelx_estimated_absorpt_t_min 0.659
_olex2_refinement_description
;
1. Fixed Uiso
 At 1.2 times of:
  All C(H) groups, All C(H,H) groups
 At 1.5 times of:
  All C(H,H,H) groups
2. Restrained distances
 O8-H8
 0.85 with sigma of 0.02
 C17-C18
 1.45 with sigma of 0.02
 H15-H18C
 2.2 with sigma of 0.02
 N8-C79
 1.05 with sigma of 0.02
3. Uiso/Uaniso restraints and constraints
N2 \\sim C10 \\sim C11 \\sim C16 \\sim C15 \\sim C14 \\sim C13 \\sim C12 \\sim
C18 \\sim C17: within 1.7A with sigma of 0.01 and sigma for terminal atoms of
0.02
Uanis(C78) \\sim Ueq, Uanis(C34) \\sim Ueq, Uanis(C33) \\sim Ueq, Uanis(C32)
\\sim Ueq, Uanis(C80) \\sim Ueq, Uanis(C66) \\sim Ueq, Uanis(C70) \\sim Ueq,
Uanis(C69) \\sim Ueq, Uanis(C68) \\sim Ueq, Uanis(C67) \\sim Ueq, Uanis(C71)
\\sim Ueq, Uanis(C72) \\sim Ueq, Uanis(C74) \\sim Ueq, Uanis(C75) \\sim Ueq,
Uanis(C73) \\sim Ueq, Uanis(C76) \\sim Ueq, Uanis(C17) \\sim Ueq, Uanis(C18)
\\sim Ueq, Uanis(C14) \\sim Ueq, Uanis(C15) \\sim Ueq, Uanis(C16) \\sim Ueq,
Uanis(C13) \\sim Ueq, Uanis(C12) \\sim Ueq, Uanis(C11) \\sim Ueq: with sigma of
0.01 and sigma for terminal atoms of 0.02
Uanis(N4) \\sim Ueq, Uanis(C28) \\sim Ueq, Uanis(C79) \\sim Ueq, Uanis(N8)
\\sim Ueq, Uanis(N5) \\sim Ueq: with sigma of 0.01 and sigma for terminal atoms
of 0.02
4.a Secondary CH2 refined with riding coordinates:
 C17(H17A,H17B), C35(H35A,H35B), C53(H53A,H53B)
4.b Aromatic/amide H refined with riding coordinates:
 C3(H3), C4(H4), C7(H7), C8(H8A), C9(H9), C10(H10), C12(H12), C13(H13),
 C15(H15), C16(H16), C21(H21), C22(H22), C25(H25), C26(H26), C27(H27), C28(H28),
  C33(H33), C34(H34), C30(H30), C31(H31), C39(H39), C40(H40), C43(H43),
 C44(H44), C45(H45), C46(H46), C48(H48), C49(H49), C51(H51), C52(H52), C60(H60),
  C71(H71)
4.c Fitted hexagon refined as free rotating group:
 C11(C12,C13,C14,C15,C16), C32(C33,C34,C29,C30,C31)
4.d Idealised Me refined as rotating group:
 C18(H18B,H18A,H18C), C36(H36A,H36B,H36C), C54(H54A,H54B,H54C), C55(H55A,H55B,
 H55C), C56(H56A,H56B,H56C), C57(H57A,H57B,H57C), C63(H63A,H63B,H63C), C64(H64A,
 H64B,H64C), C65(H65A,H65B,H65C), C66(H66A,H66B,H66C), C67(H67A,H67B,H67C),
 C68(H68A,H68B,H68C), C74(H74A,H74B,H74C), C75(H75A,H75B,H75C), C76(H76A,H76B,
 H76C)
;
_olex2_submission_special_instructions 'No special instructions were received'

loop_
_space_group_symop_operation_xyz
'x, y, z'
'-x, y+1/2, -z+1/2'
'-x, -y, -z'
'x, -y-1/2, z-1/2'

loop_
_atom_site_label
_atom_site_type_symbol
_atom_site_fract_x
_atom_site_fract_y
_atom_site_fract_z
_atom_site_U_iso_or_equiv
_atom_site_adp_type
_atom_site_occupancy
_atom_site_site_symmetry_order
_atom_site_calc_flag
_atom_site_refinement_flags_posn
_atom_site_refinement_flags_adp
Tb1 Tb 0.68157(2) 0.54351(2) 1.02973(2) 0.05922(17) Uani 1 1 d . .
Tb2 Tb 0.52210(2) 0.47569(2) 0.91014(2) 0.06322(18) Uani 1 1 d . .
O1 O 0.6332(3) 0.4551(3) 1.0035(4) 0.0651(17) Uani 1 1 d . .
O2 O 0.6427(4) 0.5253(4) 0.9056(4) 0.083(2) Uani 1 1 d . .
O3 O 0.3792(3) 0.4763(3) 0.8702(3) 0.0609(16) Uani 1 1 d . .
O4 O 0.7682(4) 0.5964(3) 1.1107(4) 0.0739(19) Uani 1 1 d . .
O5 O 0.6722(5) 0.6298(3) 0.9840(4) 0.086(2) Uani 1 1 d . .
O6 O 0.5191(6) 0.3841(4) 0.8951(5) 0.117(3) Uani 1 1 d . .
O7 O 0.5106(5) 0.4589(5) 0.7890(5) 0.103(3) Uani 1 1 d . .
O8 O 0.5419(3) 0.5476(3) 0.9964(3) 0.0601(16) Uani 1 1 d D .
N1 N 0.7773(4) 0.4709(4) 1.0897(4) 0.067(2) Uani 1 1 d . .
N2 N 0.7701(7) 0.2901(5) 1.1803(6) 0.105(3) Uani 1 1 d . U
N3 N 0.7978(5) 0.5511(4) 0.9631(5) 0.073(2) Uani 1 1 d . .
N4 N 0.8787(6) 0.5131(5) 0.7407(6) 0.093(3) Uani 1 1 d . U
N5 N 0.4698(5) 0.5604(4) 0.8425(4) 0.075(2) Uani 1 1 d . U
N6 N 0.2543(5) 0.6207(4) 0.6525(5) 0.086(3) Uani 1 1 d . .
C1 C 0.7416(5) 0.4219(4) 1.0899(6) 0.067(3) Uani 1 1 d . .
C2 C 0.6635(5) 0.4141(4) 1.0432(5) 0.066(3) Uani 1 1 d . .
C3 C 0.6263(6) 0.3652(5) 1.0446(7) 0.086(3) Uani 1 1 d . .
H3 H 0.576658 0.359455 1.014834 0.103 Uiso 1 1 calc R .
C4 C 0.6600(7) 0.3252(5) 1.0880(7) 0.094(4) Uani 1 1 d . .
H4 H 0.631167 0.293382 1.088073 0.112 Uiso 1 1 calc R .
C5 C 0.7350(7) 0.3290(5) 1.1324(7) 0.086(3) Uani 1 1 d . .
C6 C 0.7772(6) 0.3782(5) 1.1330(6) 0.074(3) Uani 1 1 d . .
C7 C 0.8554(6) 0.3878(5) 1.1752(6) 0.081(3) Uani 1 1 d . .
H7 H 0.882481 0.360738 1.203523 0.097 Uiso 1 1 calc R .
C8 C 0.8899(5) 0.4373(5) 1.1736(6) 0.073(3) Uani 1 1 d . .
H8A H 0.940032 0.444448 1.201826 0.088 Uiso 1 1 calc R .
C9 C 0.8500(5) 0.4764(5) 1.1300(6) 0.074(3) Uani 1 1 d . .
H9 H 0.875975 0.509202 1.128693 0.089 Uiso 1 1 calc R .
C10 C 0.7332(10) 0.2532(7) 1.1956(9) 0.128(4) Uani 1 1 d . U
H10 H 0.679798 0.250289 1.171839 0.154 Uiso 1 1 calc R .
C11 C 0.7624(8) 0.2116(5) 1.2478(6) 0.145(4) Uani 1 1 d . U
C12 C 0.8439(8) 0.2115(5) 1.2793(7) 0.149(4) Uani 1 1 d G U
H12 H 0.878647 0.236479 1.265483 0.179 Uiso 1 1 calc R .
C13 C 0.8733(7) 0.1739(6) 1.3313(7) 0.161(5) Uani 1 1 d G U
H13 H 0.927815 0.173867 1.352304 0.193 Uiso 1 1 calc R .
C14 C 0.8213(10) 0.1365(5) 1.3519(7) 0.176(5) Uani 1 1 d G U
C15 C 0.7399(9) 0.1366(5) 1.3205(8) 0.184(5) Uani 1 1 d G U
H15 H 0.705101 0.111609 1.334251 0.221 Uiso 1 1 calc DR .
C16 C 0.7104(6) 0.1741(6) 1.2685(8) 0.172(5) Uani 1 1 d G U
H16 H 0.655932 0.174220 1.247431 0.206 Uiso 1 1 calc R .
C17 C 0.8885(15) 0.0866(10) 1.3995(13) 0.196(8) Uani 1 1 d D U
H17A H 0.885222 0.051255 1.378002 0.235 Uiso 1 1 calc R .
H17B H 0.943864 0.098156 1.415976 0.235 Uiso 1 1 calc R .
C18 C 0.8354(13) 0.0956(8) 1.4475(11) 0.164(7) Uani 1 1 d D U
H18B H 0.866175 0.106032 1.492696 0.246 Uiso 1 1 calc GR .
H18A H 0.806255 0.063176 1.452555 0.246 Uiso 1 1 calc GR .
H18C H 0.797903 0.123537 1.429427 0.246 Uiso 1 1 calc DGR .
C19 C 0.7785(6) 0.5384(5) 0.8934(6) 0.074(3) Uani 1 1 d . .
C20 C 0.6970(6) 0.5261(5) 0.8639(6) 0.079(3) Uani 1 1 d . .
C21 C 0.6778(7) 0.5151(7) 0.7949(6) 0.106(5) Uani 1 1 d . .
H21 H 0.623712 0.510492 0.773999 0.127 Uiso 1 1 calc R .
C22 C 0.7365(7) 0.5103(8) 0.7530(7) 0.117(5) Uani 1 1 d . .
H22 H 0.721057 0.500311 0.705748 0.141 Uiso 1 1 calc R .
C23 C 0.8174(6) 0.5203(7) 0.7808(6) 0.103(5) Uani 1 1 d . .
C24 C 0.8386(7) 0.5373(6) 0.8507(6) 0.091(4) Uani 1 1 d . .
C25 C 0.9174(7) 0.5526(6) 0.8844(7) 0.105(5) Uani 1 1 d . .
H25 H 0.958446 0.552108 0.858458 0.126 Uiso 1 1 calc R .
C26 C 0.9350(7) 0.5677(7) 0.9522(8) 0.120(6) Uani 1 1 d . .
H26 H 0.986764 0.578945 0.972864 0.145 Uiso 1 1 calc R .
C27 C 0.8738(7) 0.5661(5) 0.9910(6) 0.084(3) Uani 1 1 d . .
H27 H 0.885977 0.575829 1.038483 0.101 Uiso 1 1 calc R .
C28 C 0.8770(8) 0.4721(6) 0.7019(7) 0.095(4) Uani 1 1 d . U
H28 H 0.837327 0.446499 0.703461 0.115 Uiso 1 1 calc R .
C32 C 1.0401(5) 0.4402(4) 0.5652(4) 0.093(4) Uani 1 1 d . U
C33 C 1.0415(4) 0.4903(4) 0.5973(4) 0.088(3) Uani 1 1 d G U
H33 H 1.078013 0.516216 0.588730 0.105 Uiso 1 1 calc R .
C34 C 0.9883(5) 0.5015(3) 0.6421(4) 0.084(3) Uani 1 1 d G U
H34 H 0.989173 0.534985 0.663507 0.101 Uiso 1 1 calc R .
C29 C 0.9337(4) 0.4627(4) 0.6548(4) 0.090(4) Uani 1 1 d G .
C30 C 0.9323(5) 0.4127(4) 0.6228(5) 0.115(5) Uani 1 1 d G .
H30 H 0.895813 0.386704 0.631314 0.138 Uiso 1 1 calc R .
C31 C 0.9856(6) 0.4014(3) 0.5780(5) 0.118(5) Uani 1 1 d G .
H31 H 0.984652 0.367934 0.556537 0.141 Uiso 1 1 calc R .
C35 C 1.1013(10) 0.4261(9) 0.5207(8) 0.136(7) Uani 1 1 d . .
H35A H 1.076262 0.401574 0.483802 0.163 Uiso 1 1 calc R .
H35B H 1.115114 0.458494 0.497853 0.163 Uiso 1 1 calc R .
C36 C 1.1747(10) 0.4020(9) 0.5584(10) 0.166(9) Uani 1 1 d . .
H36A H 1.161920 0.370551 0.582792 0.249 Uiso 1 1 calc GR .
H36B H 1.202960 0.427204 0.592080 0.249 Uiso 1 1 calc GR .
H36C H 1.208294 0.392224 0.525524 0.249 Uiso 1 1 calc GR .
C37 C 0.3953(5) 0.5546(5) 0.8009(5) 0.074(3) Uani 1 1 d . .
C38 C 0.3490(5) 0.5081(5) 0.8158(5) 0.069(3) Uani 1 1 d . .
C39 C 0.2777(5) 0.4985(5) 0.7708(5) 0.073(3) Uani 1 1 d . .
H39 H 0.249441 0.467264 0.776567 0.087 Uiso 1 1 calc R .
C40 C 0.2450(6) 0.5342(5) 0.7158(5) 0.076(3) Uani 1 1 d . .
H40 H 0.196092 0.526010 0.686174 0.092 Uiso 1 1 calc R .
C41 C 0.2840(6) 0.5805(5) 0.7054(6) 0.082(3) Uani 1 1 d . .
C42 C 0.3623(6) 0.5913(5) 0.7477(6) 0.083(4) Uani 1 1 d . .
C43 C 0.4094(6) 0.6366(6) 0.7403(7) 0.104(5) Uani 1 1 d . .
H43 H 0.389330 0.663325 0.707844 0.124 Uiso 1 1 calc R .
C44 C 0.4844(7) 0.6411(7) 0.7808(7) 0.117(6) Uani 1 1 d . .
H44 H 0.517433 0.669755 0.774044 0.141 Uiso 1 1 calc R .
C45 C 0.5121(6) 0.6023(5) 0.8331(6) 0.091(4) Uani 1 1 d . .
H45 H 0.562630 0.606906 0.861908 0.109 Uiso 1 1 calc R .
C46 C 0.1809(6) 0.6334(5) 0.6425(6) 0.085(4) Uani 1 1 d . .
H46 H 0.148388 0.617894 0.670872 0.103 Uiso 1 1 calc R .
C47 C 0.1445(7) 0.6720(5) 0.5878(6) 0.088(4) Uani 1 1 d . .
C48 C 0.0631(7) 0.6871(6) 0.5836(7) 0.096(4) Uani 1 1 d . .
H48 H 0.032640 0.672683 0.614400 0.115 Uiso 1 1 calc R .
C49 C 0.0293(8) 0.7245(6) 0.5315(8) 0.105(4) Uani 1 1 d . .
H49 H -0.024734 0.733784 0.527635 0.126 Uiso 1 1 calc R .
C50 C 0.0717(10) 0.7474(7) 0.4872(10) 0.128(6) Uani 1 1 d . .
C51 C 0.1522(10) 0.7334(7) 0.4940(9) 0.140(7) Uani 1 1 d . .
H51 H 0.182925 0.748996 0.464245 0.168 Uiso 1 1 calc R .
C52 C 0.1881(8) 0.6963(7) 0.5450(7) 0.117(5) Uani 1 1 d . .
H52 H 0.242715 0.688302 0.549550 0.140 Uiso 1 1 calc R .
C53 C 0.0310(12) 0.7884(7) 0.4339(10) 0.164(9) Uani 1 1 d . .
H53A H -0.014203 0.804691 0.450319 0.197 Uiso 1 1 calc R .
H53B H 0.068985 0.816458 0.428059 0.197 Uiso 1 1 calc R .
C54 C 0.0033(15) 0.7618(8) 0.3681(9) 0.189(10) Uani 1 1 d . .
H54A H -0.044345 0.741476 0.370666 0.283 Uiso 1 1 calc GR .
H54B H 0.044688 0.738151 0.358439 0.283 Uiso 1 1 calc GR .
H54C H -0.009081 0.787959 0.330996 0.283 Uiso 1 1 calc GR .
C55 C 0.9036(11) 0.6158(7) 1.2125(9) 0.157(8) Uani 1 1 d . .
H55A H 0.873186 0.583082 1.208957 0.236 Uiso 1 1 calc GR .
H55B H 0.925444 0.623370 1.261308 0.236 Uiso 1 1 calc GR .
H55C H 0.946919 0.612200 1.187048 0.236 Uiso 1 1 calc GR .
C56 C 0.7883(15) 0.6674(9) 1.2345(9) 0.176(9) Uani 1 1 d . .
H56A H 0.817795 0.672611 1.281914 0.264 Uiso 1 1 calc GR .
H56B H 0.755114 0.635987 1.232827 0.264 Uiso 1 1 calc GR .
H56C H 0.754654 0.698141 1.220301 0.264 Uiso 1 1 calc GR .
C57 C 0.8954(14) 0.7110(7) 1.1773(9) 0.183(10) Uani 1 1 d . .
H57A H 0.921098 0.709565 1.137015 0.274 Uiso 1 1 calc GR .
H57B H 0.935655 0.715502 1.219526 0.274 Uiso 1 1 calc GR .
H57C H 0.858473 0.740653 1.172259 0.274 Uiso 1 1 calc GR .
C58 C 0.8504(11) 0.6601(6) 1.1820(7) 0.118(5) Uani 1 1 d . .
C59 C 0.7951(8) 0.6424(6) 1.1125(6) 0.092(4) Uani 1 1 d . .
C60 C 0.7760(10) 0.6784(6) 1.0548(7) 0.115(5) Uani 1 1 d . .
H60 H 0.804558 0.710527 1.058217 0.138 Uiso 1 1 calc R .
C61 C 0.7182(9) 0.6702(5) 0.9934(7) 0.104(4) Uani 1 1 d . .
C62 C 0.7080(12) 0.7100(6) 0.9300(10) 0.136(7) Uani 1 1 d . .
C63 C 0.7256(11) 0.6794(8) 0.8674(8) 0.143(7) Uani 1 1 d . .
H63A H 0.692437 0.647803 0.860072 0.215 Uiso 1 1 calc GR .
H63B H 0.781515 0.669141 0.876171 0.215 Uiso 1 1 calc GR .
H63C H 0.714090 0.701604 0.825947 0.215 Uiso 1 1 calc GR .
C64 C 0.6213(13) 0.7287(7) 0.9128(11) 0.174(9) Uani 1 1 d . .
H64A H 0.608231 0.746832 0.953047 0.260 Uiso 1 1 calc GR .
H64B H 0.586392 0.698236 0.901203 0.260 Uiso 1 1 calc GR .
H64C H 0.614192 0.752783 0.873223 0.260 Uiso 1 1 calc GR .
C65 C 0.7592(16) 0.7607(8) 0.9506(12) 0.238(16) Uani 1 1 d . .
H65A H 0.815407 0.751175 0.961011 0.356 Uiso 1 1 calc GR .
H65B H 0.744554 0.776802 0.991552 0.356 Uiso 1 1 calc GR .
H65C H 0.749682 0.785764 0.912010 0.356 Uiso 1 1 calc GR .
C66 C 0.5874(16) 0.2730(11) 0.8927(15) 0.230(12) Uani 1 1 d . U
H66A H 0.588527 0.234531 0.892060 0.345 Uiso 1 1 calc GR .
H66B H 0.607462 0.285542 0.940015 0.345 Uiso 1 1 calc GR .
H66C H 0.620601 0.286826 0.861690 0.345 Uiso 1 1 calc GR .
C67 C 0.4421(14) 0.2877(8) 0.9229(12) 0.174(8) Uani 1 1 d . U
H67A H 0.452449 0.317095 0.955521 0.261 Uiso 1 1 calc GR .
H67B H 0.456063 0.254578 0.947783 0.261 Uiso 1 1 calc GR .
H67C H 0.385792 0.287185 0.901234 0.261 Uiso 1 1 calc GR .
C68 C 0.4529(19) 0.2569(10) 0.8038(14) 0.243(12) Uani 1 1 d . U
H68A H 0.451664 0.220774 0.820814 0.365 Uiso 1 1 calc GR .
H68B H 0.483756 0.258146 0.766927 0.365 Uiso 1 1 calc GR .
H68C H 0.398789 0.268862 0.785607 0.365 Uiso 1 1 calc GR .
C69 C 0.4927(16) 0.2942(10) 0.8658(14) 0.175(8) Uani 1 1 d . U
C70 C 0.4978(11) 0.3528(8) 0.8450(10) 0.132(5) Uani 1 1 d . U
C71 C 0.4813(11) 0.3701(8) 0.7734(9) 0.133(5) Uani 1 1 d . U
H71 H 0.462871 0.344141 0.739463 0.159 Uiso 1 1 calc R .
C72 C 0.4897(11) 0.4208(9) 0.7493(9) 0.121(5) Uani 1 1 d . U
C73 C 0.4713(12) 0.4347(9) 0.6649(10) 0.139(6) Uani 1 1 d . U
C74 C 0.5434(16) 0.4154(13) 0.6409(13) 0.227(11) Uani 1 1 d . U
H74A H 0.531369 0.382109 0.616033 0.341 Uiso 1 1 calc GR .
H74B H 0.586205 0.409956 0.681076 0.341 Uiso 1 1 calc GR .
H74C H 0.559861 0.441488 0.609924 0.341 Uiso 1 1 calc GR .
C75 C 0.4591(14) 0.4923(10) 0.6541(10) 0.178(8) Uani 1 1 d . U
H75A H 0.501200 0.511434 0.684984 0.267 Uiso 1 1 calc GR .
H75B H 0.407660 0.502277 0.664466 0.267 Uiso 1 1 calc GR .
H75C H 0.460349 0.501101 0.605847 0.267 Uiso 1 1 calc GR .
C76 C 0.3875(13) 0.4020(9) 0.6370(11) 0.183(9) Uani 1 1 d . U
H76A H 0.344129 0.427046 0.623045 0.275 Uiso 1 1 calc GR .
H76B H 0.375955 0.379581 0.674317 0.275 Uiso 1 1 calc GR .
H76C H 0.393108 0.380140 0.597221 0.275 Uiso 1 1 calc GR .
N7 N 0.9599(13) 0.6434(8) 0.7151(11) 0.182(9) Uani 1 1 d . .
C77 C 0.9008(13) 0.6395(9) 0.6951(12) 0.136(7) Uani 1 1 d . .
C78 C 0.8153(17) 0.6324(11) 0.6567(15) 0.214(11) Uani 1 1 d . U
N8 N 0.2957(17) 0.4815(10) 0.4480(13) 0.227(11) Uani 1 1 d D U
C79 C 0.2892(14) 0.5181(10) 0.4691(11) 0.134(6) Uani 1 1 d D U
C80 C 0.2727(17) 0.5638(12) 0.5028(15) 0.210(11) Uani 1 1 d . U
H8 H 0.522(6) 0.5788(17) 0.991(5) 0.07(3) Uiso 1 1 d D .

loop_
_atom_site_aniso_label
_atom_site_aniso_U_11
_atom_site_aniso_U_22
_atom_site_aniso_U_33
_atom_site_aniso_U_23
_atom_site_aniso_U_13
_atom_site_aniso_U_12
Tb1 0.0397(2) 0.0781(3) 0.0618(3) 0.0238(2) 0.01472(19) 0.0081(2)
Tb2 0.0359(2) 0.1012(4) 0.0536(3) 0.0143(2) 0.01148(18) 0.0166(2)
O1 0.036(3) 0.075(4) 0.080(4) 0.011(3) 0.003(3) 0.015(3)
O2 0.038(3) 0.153(7) 0.060(4) 0.029(4) 0.018(3) 0.011(4)
O3 0.046(3) 0.087(5) 0.051(3) 0.021(3) 0.011(3) 0.017(3)
O4 0.069(4) 0.087(6) 0.064(4) 0.015(4) 0.009(3) -0.004(4)
O5 0.082(5) 0.072(5) 0.095(6) 0.028(4) -0.007(4) -0.003(4)
O6 0.125(8) 0.121(8) 0.092(6) -0.034(6) -0.011(5) 0.047(6)
O7 0.057(4) 0.176(10) 0.078(5) 0.011(6) 0.020(4) 0.012(5)
O8 0.044(3) 0.075(5) 0.062(4) 0.021(3) 0.014(3) 0.023(3)
N1 0.032(4) 0.095(6) 0.075(5) 0.024(4) 0.013(3) 0.007(4)
N2 0.093(7) 0.082(7) 0.127(7) 0.032(6) -0.012(6) 0.010(5)
N3 0.056(5) 0.101(7) 0.067(5) 0.013(5) 0.023(4) -0.003(4)
N4 0.067(5) 0.131(7) 0.087(6) 0.009(5) 0.029(4) 0.005(5)
N5 0.046(4) 0.108(6) 0.070(5) 0.034(4) 0.013(3) -0.004(4)
N6 0.052(5) 0.132(8) 0.071(5) 0.049(6) 0.002(4) 0.003(5)
C1 0.037(4) 0.081(7) 0.082(7) 0.020(5) 0.012(4) 0.015(5)
C2 0.030(4) 0.084(7) 0.081(6) 0.033(5) 0.004(4) 0.019(4)
C3 0.053(6) 0.080(8) 0.116(10) 0.024(7) -0.005(6) 0.003(5)
C4 0.072(7) 0.072(8) 0.127(11) 0.019(7) -0.006(7) 0.002(6)
C5 0.070(7) 0.070(7) 0.109(9) 0.023(6) -0.006(6) 0.015(6)
C6 0.049(5) 0.085(8) 0.084(7) 0.013(6) -0.001(5) 0.017(5)
C7 0.051(6) 0.097(9) 0.091(8) 0.020(6) 0.005(5) 0.026(6)
C8 0.032(4) 0.104(9) 0.081(7) 0.009(6) 0.006(4) 0.009(5)
C9 0.037(5) 0.101(8) 0.085(7) 0.029(6) 0.015(5) 0.006(5)
C10 0.116(7) 0.105(7) 0.145(7) 0.039(7) -0.020(6) 0.003(6)
C11 0.141(6) 0.128(6) 0.153(6) 0.029(5) -0.003(5) -0.001(5)
C12 0.150(7) 0.133(6) 0.151(7) 0.025(6) -0.003(6) 0.009(6)
C13 0.164(7) 0.148(7) 0.158(7) 0.019(6) -0.001(6) 0.008(6)
C14 0.180(7) 0.157(7) 0.177(7) 0.021(6) -0.003(6) 0.002(6)
C15 0.185(7) 0.162(7) 0.191(7) 0.034(6) 0.002(6) -0.011(6)
C16 0.171(7) 0.154(7) 0.176(7) 0.036(6) -0.003(6) -0.008(6)
C17 0.200(11) 0.188(11) 0.195(11) 0.002(9) 0.027(8) -0.016(9)
C18 0.179(13) 0.147(12) 0.170(12) 0.027(10) 0.047(10) -0.014(10)
C19 0.044(5) 0.110(9) 0.073(7) 0.028(6) 0.020(5) 0.007(5)
C20 0.050(5) 0.133(10) 0.059(6) 0.019(6) 0.019(5) 0.010(6)
C21 0.046(6) 0.204(16) 0.072(8) 0.025(9) 0.020(5) 0.017(7)
C22 0.064(7) 0.224(18) 0.069(7) 0.002(9) 0.025(6) 0.014(9)
C23 0.042(5) 0.198(15) 0.071(7) 0.016(8) 0.020(5) 0.001(7)
C24 0.055(6) 0.158(12) 0.067(7) 0.009(7) 0.026(5) -0.001(7)
C25 0.057(7) 0.171(14) 0.097(9) -0.011(9) 0.043(6) -0.038(8)
C26 0.062(7) 0.200(17) 0.109(11) -0.026(11) 0.038(7) -0.055(9)
C27 0.069(7) 0.114(9) 0.073(7) 0.008(6) 0.024(5) -0.035(6)
C28 0.075(6) 0.126(8) 0.087(7) 0.009(6) 0.019(5) -0.004(6)
C32 0.088(7) 0.116(8) 0.073(6) 0.008(6) 0.013(5) 0.022(6)
C33 0.068(6) 0.124(8) 0.072(6) 0.006(6) 0.014(5) 0.009(6)
C34 0.063(5) 0.124(7) 0.064(5) -0.002(5) 0.011(4) 0.007(6)
C29 0.055(6) 0.145(12) 0.069(7) 0.004(7) 0.008(5) 0.005(7)
C30 0.098(10) 0.152(15) 0.093(10) 0.008(10) 0.015(8) -0.003(10)
C31 0.117(12) 0.154(15) 0.080(9) -0.010(9) 0.014(8) 0.026(11)
C35 0.113(12) 0.213(19) 0.087(10) 0.014(11) 0.033(9) 0.057(12)
C36 0.122(14) 0.23(2) 0.154(16) 0.022(15) 0.048(12) 0.091(15)
C37 0.036(4) 0.118(9) 0.067(6) 0.041(6) 0.008(4) -0.008(5)
C38 0.039(4) 0.108(8) 0.064(6) 0.036(6) 0.020(4) 0.003(5)
C39 0.038(5) 0.113(9) 0.066(6) 0.032(6) 0.007(4) 0.000(5)
C40 0.043(5) 0.124(10) 0.060(6) 0.036(6) 0.006(4) 0.002(5)
C41 0.044(5) 0.127(10) 0.070(6) 0.042(7) 0.001(4) 0.005(6)
C42 0.049(5) 0.118(9) 0.079(7) 0.054(7) 0.007(5) 0.001(6)
C43 0.051(6) 0.143(12) 0.111(9) 0.082(9) 0.002(6) -0.008(6)
C44 0.055(6) 0.170(14) 0.119(10) 0.086(10) -0.001(6) -0.027(7)
C45 0.045(5) 0.135(11) 0.089(8) 0.056(8) 0.004(5) -0.005(6)
C46 0.055(6) 0.132(10) 0.063(6) 0.038(6) -0.006(5) 0.000(6)
C47 0.069(7) 0.103(9) 0.082(8) 0.023(7) -0.012(6) 0.005(6)
C48 0.067(7) 0.127(11) 0.083(8) -0.005(7) -0.013(6) 0.012(7)
C49 0.081(8) 0.119(11) 0.099(10) 0.016(8) -0.024(7) 0.022(8)
C50 0.099(11) 0.126(13) 0.136(14) 0.056(11) -0.033(10) 0.007(9)
C51 0.103(11) 0.167(16) 0.137(13) 0.090(12) -0.008(10) 0.001(10)
C52 0.086(9) 0.158(14) 0.100(10) 0.066(10) 0.003(7) 0.010(9)
C53 0.169(17) 0.127(14) 0.154(16) 0.030(12) -0.075(14) 0.013(12)
C54 0.26(3) 0.161(18) 0.104(13) 0.052(12) -0.054(15) -0.001(18)
C55 0.167(16) 0.134(14) 0.127(13) 0.028(11) -0.081(12) -0.025(12)
C56 0.25(3) 0.18(2) 0.091(12) -0.015(12) 0.031(14) 0.044(18)
C57 0.26(3) 0.119(14) 0.117(13) 0.013(11) -0.079(15) -0.054(15)
C58 0.166(15) 0.100(11) 0.076(9) 0.010(8) -0.006(9) -0.020(10)
C59 0.110(10) 0.083(9) 0.074(8) 0.008(6) -0.006(7) -0.007(7)
C60 0.151(13) 0.083(9) 0.094(9) 0.020(7) -0.019(9) -0.033(9)
C61 0.121(11) 0.071(8) 0.103(10) 0.031(7) -0.019(8) 0.008(8)
C62 0.181(17) 0.070(9) 0.128(13) 0.040(9) -0.045(12) -0.036(10)
C63 0.158(15) 0.153(16) 0.096(11) 0.053(11) -0.028(10) -0.059(13)
C64 0.20(2) 0.112(14) 0.164(17) 0.044(12) -0.066(16) 0.010(13)
C65 0.27(3) 0.142(17) 0.23(2) 0.119(17) -0.13(2) -0.096(18)
C66 0.218(18) 0.221(18) 0.242(19) -0.049(15) 0.025(15) 0.072(15)
C67 0.203(16) 0.126(13) 0.181(15) -0.036(12) 0.008(13) -0.005(12)
C68 0.31(2) 0.187(17) 0.216(18) -0.093(15) 0.012(16) 0.024(15)
C69 0.182(11) 0.173(11) 0.166(11) -0.030(9) 0.025(9) 0.017(9)
C70 0.141(9) 0.127(9) 0.123(9) -0.017(8) 0.017(7) 0.030(8)
C71 0.137(9) 0.151(10) 0.107(8) -0.039(7) 0.019(7) 0.023(8)
C72 0.114(8) 0.150(9) 0.103(8) -0.011(8) 0.026(7) 0.013(8)
C73 0.121(9) 0.175(10) 0.119(9) -0.018(8) 0.024(7) 0.013(8)
C74 0.201(17) 0.32(2) 0.184(17) -0.013(15) 0.087(14) 0.049(16)
C75 0.192(16) 0.231(17) 0.110(12) 0.022(12) 0.028(11) -0.007(14)
C76 0.170(14) 0.205(16) 0.149(13) -0.025(12) -0.036(12) -0.004(13)
N7 0.177(18) 0.157(16) 0.187(18) 0.083(13) -0.022(15) -0.028(15)
C77 0.120(15) 0.137(16) 0.147(17) 0.001(13) 0.018(13) 0.011(13)
C78 0.188(16) 0.198(17) 0.230(18) -0.050(14) -0.024(14) 0.000(14)
N8 0.241(18) 0.226(17) 0.197(17) 0.058(14) 0.004(14) 0.011(15)
C79 0.137(10) 0.148(10) 0.113(9) 0.007(8) 0.015(7) 0.016(8)
C80 0.211(18) 0.212(17) 0.198(17) -0.049(15) 0.018(14) 0.038(15)

loop_
_atom_type_symbol
_atom_type_description
_atom_type_scat_dispersion_real
_atom_type_scat_dispersion_imag
_atom_type_scat_source
C C 0.0033 0.0016 'International Tables Vol C Tables 4.2.6.8 and 6.1.1.4'
H H 0.0000 0.0000 'International Tables Vol C Tables 4.2.6.8 and 6.1.1.4'
N N 0.0061 0.0033 'International Tables Vol C Tables 4.2.6.8 and 6.1.1.4'
O O 0.0106 0.0060 'International Tables Vol C Tables 4.2.6.8 and 6.1.1.4'
Tb Tb -0.1723 4.1537 'International Tables Vol C Tables 4.2.6.8 and 6.1.1.4'

loop_
_geom_angle_atom_site_label_1
_geom_angle_atom_site_label_2
_geom_angle_atom_site_label_3
_geom_angle
_geom_angle_site_symmetry_1
_geom_angle_site_symmetry_3
Tb2 Tb1 Tb2 62.394(16) . 3_667
O1 Tb1 Tb2 70.06(15) . 3_667
O1 Tb1 Tb2 40.91(14) . .
O1 Tb1 O2 66.1(3) . .
O1 Tb1 O3 78.3(2) . 3_667
O1 Tb1 N1 66.3(2) . .
O1 Tb1 N3 103.2(3) . .
O2 Tb1 Tb2 100.90(15) . 3_667
O2 Tb1 Tb2 41.27(16) . .
O2 Tb1 O3 133.2(2) . 3_667
O2 Tb1 N1 110.1(3) . .
O2 Tb1 N3 66.4(2) . .
O3 Tb1 Tb2 36.05(14) 3_667 3_667
O3 Tb1 Tb2 91.99(16) 3_667 .
O3 Tb1 N1 79.8(2) 3_667 .
O3 Tb1 N3 155.2(2) 3_667 .
O4 Tb1 Tb2 170.76(18) . .
O4 Tb1 Tb2 110.40(17) . 3_667
O4 Tb1 O1 144.6(2) . .
O4 Tb1 O2 142.1(2) . .
O4 Tb1 O3 83.6(2) . 3_667
O4 Tb1 N1 80.7(3) . .
O4 Tb1 N3 81.4(3) . .
O5 Tb1 Tb2 103.3(2) . 3_667
O5 Tb1 Tb2 101.8(2) . .
O5 Tb1 O1 141.8(3) . .
O5 Tb1 O2 79.1(3) . .
O5 Tb1 O3 119.2(3) . 3_667
O5 Tb1 O4 73.5(3) . .
O5 Tb1 O8 82.2(3) . .
O5 Tb1 N1 145.2(3) . .
O5 Tb1 N3 75.0(3) . .
O8 Tb1 Tb2 41.61(18) . .
O8 Tb1 Tb2 34.31(15) . 3_667
O8 Tb1 O1 72.1(2) . .
O8 Tb1 O2 70.5(2) . .
O8 Tb1 O3 70.3(2) . 3_667
O8 Tb1 O4 129.2(3) . .
O8 Tb1 N1 132.6(2) . .
O8 Tb1 N3 134.1(2) . .
N1 Tb1 Tb2 107.39(17) . 3_667
N1 Tb1 Tb2 106.6(2) . .
N1 Tb1 N3 78.4(3) . .
N3 Tb1 Tb2 167.3(2) . 3_667
N3 Tb1 Tb2 105.4(2) . .
Tb1 Tb2 Tb1 117.606(16) . 3_667
Tb1 Tb2 Tb2 55.522(13) 3_667 3_667
Tb1 Tb2 Tb2 62.084(16) . 3_667
O1 Tb2 Tb1 111.18(16) . 3_667
O1 Tb2 Tb1 40.54(16) . .
O1 Tb2 Tb2 69.71(16) . 3_667
O1 Tb2 O2 65.8(2) . .
O1 Tb2 O8 70.1(2) . .
O1 Tb2 N5 135.0(3) . .
O2 Tb2 Tb1 41.23(17) . .
O2 Tb2 Tb1 152.3(2) . 3_667
O2 Tb2 Tb2 100.57(18) . 3_667
O2 Tb2 O8 68.8(2) . .
O2 Tb2 N5 76.5(2) . .
O3 Tb2 Tb1 141.79(16) . .
O3 Tb2 Tb1 36.37(14) . 3_667
O3 Tb2 Tb2 85.87(15) . 3_667
O3 Tb2 O1 147.2(2) . .
O3 Tb2 O2 142.9(2) . .
O3 Tb2 O8 102.3(2) . .
O3 Tb2 N5 66.5(2) . .
O6 Tb2 Tb1 122.8(2) . .
O6 Tb2 Tb1 85.2(3) . 3_667
O6 Tb2 Tb2 114.8(3) . 3_667
O6 Tb2 O1 82.9(3) . .
O6 Tb2 O2 120.4(3) . .
O6 Tb2 O3 88.2(3) . .
O6 Tb2 O7 72.6(4) . .
O6 Tb2 O8 144.8(3) . .
O6 Tb2 O8 81.3(3) . 3_667
O6 Tb2 N5 139.6(3) . .
O7 Tb2 Tb1 111.7(2) . 3_667
O7 Tb2 Tb1 128.9(2) . .
O7 Tb2 Tb2 162.4(2) . 3_667
O7 Tb2 O1 127.8(3) . .
O7 Tb2 O2 87.8(3) . .
O7 Tb2 O3 78.3(2) . .
O7 Tb2 O8 139.4(3) . 3_667
O7 Tb2 O8 142.2(3) . .
O7 Tb2 N5 71.6(3) . .
O8 Tb2 Tb1 91.33(17) 3_667 .
O8 Tb2 Tb1 33.92(14) 3_667 3_667
O8 Tb2 Tb1 84.14(14) . 3_667
O8 Tb2 Tb1 39.52(13) . .
O8 Tb2 Tb2 36.31(18) 3_667 3_667
O8 Tb2 Tb2 34.98(15) . 3_667
O8 Tb2 O1 77.3(2) 3_667 .
O8 Tb2 O2 132.6(2) 3_667 .
O8 Tb2 O3 70.2(2) 3_667 .
O8 Tb2 O8 71.3(3) 3_667 .
O8 Tb2 N5 115.6(2) 3_667 .
O8 Tb2 N5 74.1(3) . .
N5 Tb2 Tb1 90.91(17) . 3_667
N5 Tb2 Tb1 94.6(2) . .
N5 Tb2 Tb2 95.2(2) . 3_667
Tb1 O1 Tb2 98.5(2) . .
C2 O1 Tb1 121.2(6) . .
C2 O1 Tb2 139.7(6) . .
Tb1 O2 Tb2 97.5(2) . .
C20 O2 Tb1 120.8(6) . .
C20 O2 Tb2 135.9(8) . .
Tb2 O3 Tb1 107.6(2) . 3_667
C38 O3 Tb1 126.5(5) . 3_667
C38 O3 Tb2 117.7(5) . .
C59 O4 Tb1 136.6(7) . .
C61 O5 Tb1 133.7(7) . .
C70 O6 Tb2 135.9(12) . .
C72 O7 Tb2 135.8(12) . .
Tb1 O8 Tb2 98.9(2) . .
Tb1 O8 Tb2 111.8(2) . 3_667
Tb2 O8 Tb2 108.7(3) 3_667 .
C1 N1 Tb1 113.4(5) . .
C9 N1 Tb1 128.7(7) . .
C9 N1 C1 116.7(8) . .
C10 N2 C5 122.2(13) . .
C19 N3 Tb1 114.8(6) . .
C27 N3 Tb1 125.9(7) . .
C27 N3 C19 119.2(9) . .
C28 N4 C23 119.3(12) . .
C37 N5 Tb2 113.7(7) . .
C45 N5 Tb2 126.4(7) . .
C45 N5 C37 118.2(9) . .
C46 N6 C41 118.5(9) . .
N1 C1 C2 117.7(8) . .
N1 C1 C6 123.3(9) . .
C6 C1 C2 119.0(10) . .
O1 C2 C1 117.2(9) . .
O1 C2 C3 124.9(9) . .
C3 C2 C1 117.8(9) . .
C4 C3 C2 121.9(10) . .
C3 C4 C5 123.6(12) . .
N2 C5 C6 116.8(10) . .
C4 C5 N2 125.5(12) . .
C4 C5 C6 117.5(10) . .
C1 C6 C7 116.1(10) . .
C5 C6 C1 120.1(9) . .
C5 C6 C7 123.8(10) . .
C8 C7 C6 119.2(10) . .
C7 C8 C9 119.6(10) . .
N1 C9 C8 124.9(11) . .
N2 C10 C11 126.9(15) . .
C12 C11 C10 118.3(12) . .
C12 C11 C16 120.0 . .
C16 C11 C10 121.7(12) . .
C11 C12 C13 120.0 . .
C14 C13 C12 120.0 . .
C13 C14 C15 120.0 . .
C13 C14 C17 103.8(12) . .
C15 C14 C17 133.7(12) . .
C14 C15 C16 120.0 . .
C15 C16 C11 120.0 . .
C18 C17 C14 79.0(15) . .
N3 C19 C20 118.4(9) . .
N3 C19 C24 120.9(10) . .
C20 C19 C24 120.6(10) . .
O2 C20 C19 119.3(10) . .
O2 C20 C21 122.4(10) . .
C21 C20 C19 118.3(9) . .
C20 C21 C22 122.0(11) . .
C23 C22 C21 121.0(13) . .
C22 C23 N4 122.2(12) . .
C22 C23 C24 118.5(10) . .
C24 C23 N4 119.3(10) . .
C23 C24 C19 119.1(10) . .
C23 C24 C25 124.6(10) . .
C25 C24 C19 116.2(11) . .
C26 C25 C24 122.3(10) . .
C25 C26 C27 118.1(11) . .
N3 C27 C26 123.0(11) . .
N4 C28 C29 123.8(12) . .
C33 C32 C31 120.0 . .
C33 C32 C35 120.6(11) . .
C31 C32 C35 119.3(11) . .
C32 C33 C34 120.0 . .
C33 C34 C29 120.0 . .
C34 C29 C28 122.3(9) . .
C30 C29 C28 117.7(9) . .
C30 C29 C34 120.0 . .
C29 C30 C31 120.0 . .
C30 C31 C32 120.0 . .
C36 C35 C32 115.3(13) . .
N5 C37 C38 116.0(8) . .
N5 C37 C42 123.4(9) . .
C42 C37 C38 120.6(9) . .
O3 C38 C37 119.3(8) . .
O3 C38 C39 123.5(9) . .
C39 C38 C37 117.2(9) . .
C38 C39 C40 122.4(10) . .
C41 C40 C39 121.0(9) . .
C40 C41 N6 125.3(9) . .
C40 C41 C42 119.5(9) . .
C42 C41 N6 115.1(10) . .
C37 C42 C41 118.8(10) . .
C43 C42 C37 116.5(9) . .
C43 C42 C41 124.7(9) . .
C44 C43 C42 119.4(10) . .
C43 C44 C45 119.8(11) . .
N5 C45 C44 122.5(10) . .
N6 C46 C47 122.4(11) . .
C48 C47 C46 118.8(12) . .
C52 C47 C46 122.0(11) . .
C52 C47 C48 119.0(12) . .
C49 C48 C47 118.3(14) . .
C50 C49 C48 122.9(13) . .
C49 C50 C51 117.9(13) . .
C49 C50 C53 119.4(17) . .
C51 C50 C53 122.7(18) . .
C50 C51 C52 121.1(15) . .
C47 C52 C51 120.8(14) . .
C54 C53 C50 108.4(16) . .
C55 C58 C56 104.9(14) . .
C55 C58 C57 112.6(16) . .
C55 C58 C59 110.6(13) . .
C57 C58 C56 110.2(17) . .
C57 C58 C59 114.9(12) . .
C59 C58 C56 102.8(14) . .
O4 C59 C58 116.7(11) . .
O4 C59 C60 122.8(11) . .
C60 C59 C58 120.5(12) . .
C61 C60 C59 126.0(13) . .
O5 C61 C60 123.2(11) . .
O5 C61 C62 115.1(12) . .
C60 C61 C62 121.6(13) . .
C63 C62 C61 107.2(13) . .
C63 C62 C64 108.3(15) . .
C63 C62 C65 116(2) . .
C64 C62 C61 108.8(17) . .
C64 C62 C65 106.0(17) . .
C65 C62 C61 110.5(13) . .
C67 C69 C66 112(2) . .
C67 C69 C68 106(2) . .
C68 C69 C66 107(2) . .
C70 C69 C66 107(2) . .
C70 C69 C67 111.1(19) . .
C70 C69 C68 114(2) . .
O6 C70 C69 114.9(18) . .
O6 C70 C71 122.6(19) . .
C71 C70 C69 122.5(19) . .
C72 C71 C70 126.8(17) . .
O7 C72 C71 122.8(17) . .
O7 C72 C73 115.6(18) . .
C71 C72 C73 121.6(18) . .
C74 C73 C72 103.7(17) . .
C74 C73 C76 117(2) . .
C75 C73 C72 110.1(16) . .
C75 C73 C74 112(2) . .
C75 C73 C76 110.8(18) . .
C76 C73 C72 102.0(16) . .
N7 C77 C78 173(3) . .
N8 C79 C80 171(4) . .

loop_
_geom_bond_atom_site_label_1
_geom_bond_atom_site_label_2
_geom_bond_distance
_geom_bond_site_symmetry_2
Tb1 Tb2 3.6052(8) .
Tb1 Tb2 3.8645(7) 3_667
Tb1 O1 2.370(7) .
Tb1 O2 2.397(7) .
Tb1 O3 2.404(6) 3_667
Tb1 O4 2.329(8) .
Tb1 O5 2.318(7) .
Tb1 O8 2.322(6) .
Tb1 N1 2.548(8) .
Tb1 N3 2.552(8) .
Tb2 Tb2 3.8755(10) 3_667
Tb2 O1 2.388(6) .
Tb2 O2 2.398(7) .
Tb2 O3 2.385(6) .
Tb2 O6 2.300(10) .
Tb2 O7 2.342(9) .
Tb2 O8 2.346(6) 3_667
Tb2 O8 2.423(7) .
Tb2 N5 2.546(9) .
O1 C2 1.318(11) .
O2 C20 1.331(11) .
O3 C38 1.334(10) .
O4 C59 1.230(14) .
O5 C61 1.263(15) .
O6 C70 1.240(19) .
O7 C72 1.226(19) .
N1 C1 1.363(13) .
N1 C9 1.325(12) .
N2 C5 1.389(14) .
N2 C10 1.180(18) .
N3 C19 1.358(14) .
N3 C27 1.343(13) .
N4 C23 1.419(14) .
N4 C28 1.261(16) .
N5 C37 1.360(12) .
N5 C45 1.299(14) .
N6 C41 1.448(13) .
N6 C46 1.258(13) .
C1 C2 1.458(13) .
C1 C6 1.429(14) .
C2 C3 1.373(15) .
C3 C4 1.354(15) .
C4 C5 1.387(16) .
C5 C6 1.416(16) .
C6 C7 1.430(14) .
C7 C8 1.366(16) .
C8 C9 1.375(14) .
C10 C11 1.465(17) .
C11 C12 1.3900 .
C11 C16 1.3900 .
C12 C13 1.3900 .
C13 C14 1.3900 .
C14 C15 1.3900 .
C14 C17 1.81(3) .
C15 C16 1.3900 .
C17 C18 1.424(17) .
C19 C20 1.415(14) .
C19 C24 1.424(14) .
C20 C21 1.335(16) .
C21 C22 1.399(15) .
C22 C23 1.389(17) .
C23 C24 1.391(17) .
C24 C25 1.414(16) .
C25 C26 1.337(18) .
C26 C27 1.388(15) .
C28 C29 1.461(14) .
C32 C33 1.3900 .
C32 C31 1.3900 .
C32 C35 1.506(15) .
C33 C34 1.3900 .
C34 C29 1.3900 .
C29 C30 1.3900 .
C30 C31 1.3900 .
C35 C36 1.44(2) .
C37 C38 1.458(14) .
C37 C42 1.407(13) .
C38 C39 1.360(13) .
C39 C40 1.413(13) .
C40 C41 1.363(16) .
C41 C42 1.437(14) .
C42 C43 1.404(16) .
C43 C44 1.356(15) .
C44 C45 1.410(15) .
C46 C47 1.470(15) .
C47 C48 1.411(16) .
C47 C52 1.351(17) .
C48 C49 1.406(18) .
C49 C50 1.34(2) .
C50 C51 1.38(2) .
C50 C53 1.517(19) .
C51 C52 1.399(18) .
C53 C54 1.43(2) .
C55 C58 1.47(2) .
C56 C58 1.60(2) .
C57 C58 1.49(2) .
C58 C59 1.540(18) .
C59 C60 1.417(17) .
C60 C61 1.394(18) .
C61 C62 1.557(18) .
C62 C63 1.51(3) .
C62 C64 1.51(3) .
C62 C65 1.54(2) .
C66 C69 1.67(3) .
C67 C69 1.53(3) .
C68 C69 1.56(3) .
C69 C70 1.52(3) .
C70 C71 1.42(2) .
C71 C72 1.36(2) .
C72 C73 1.63(2) .
C73 C74 1.46(3) .
C73 C75 1.46(3) .
C73 C76 1.63(3) .
N7 C77 1.00(2) .
C77 C78 1.50(3) .
N8 C79 1.014(17) .
C79 C80 1.37(3) .

loop_
_geom_torsion_atom_site_label_1
_geom_torsion_atom_site_label_2
_geom_torsion_atom_site_label_3
_geom_torsion_atom_site_label_4
_geom_torsion
_geom_torsion_site_symmetry_1
Tb1 O1 C2 C1 -17.6(12) .
Tb1 O1 C2 C3 161.3(10) .
Tb1 O2 C20 C19 -0.6(15) .
Tb1 O2 C20 C21 178.6(11) .
Tb1 O3 C38 C37 120.7(9) 3_667
Tb1 O3 C38 C39 -61.8(14) 3_667
Tb1 O4 C59 C58 177.8(10) .
Tb1 O4 C59 C60 -1(2) .
Tb1 O5 C61 C60 -25(2) .
Tb1 O5 C61 C62 153.4(12) .
Tb1 N1 C1 C2 14.4(11) .
Tb1 N1 C1 C6 -166.1(8) .
Tb1 N1 C9 C8 163.9(8) .
Tb1 N3 C19 C20 4.3(13) .
Tb1 N3 C19 C24 -175.7(9) .
Tb1 N3 C27 C26 177.8(12) .
Tb2 O1 C2 C1 173.2(7) .
Tb2 O1 C2 C3 -8.0(18) .
Tb2 O2 C20 C19 -147.2(9) .
Tb2 O2 C20 C21 32.0(19) .
Tb2 O3 C38 C37 -23.8(13) .
Tb2 O3 C38 C39 153.7(9) .
Tb2 O6 C70 C69 -168.4(14) .
Tb2 O6 C70 C71 13(3) .
Tb2 O7 C72 C71 -14(3) .
Tb2 O7 C72 C73 165.3(9) .
Tb2 N5 C37 C38 16.2(13) .
Tb2 N5 C37 C42 -165.5(10) .
Tb2 N5 C45 C44 163.1(11) .
O1 C2 C3 C4 -178.3(12) .
O2 C20 C21 C22 -172.9(14) .
O3 C38 C39 C40 176.6(10) .
O4 C59 C60 C61 9(3) .
O5 C61 C62 C63 -60(2) .
O5 C61 C62 C64 57(2) .
O5 C61 C62 C65 173.2(19) .
O6 C70 C71 C72 3(3) .
O7 C72 C73 C74 103(2) .
O7 C72 C73 C75 -18(2) .
O7 C72 C73 C76 -135.4(16) .
N1 C1 C2 O1 0.5(14) .
N1 C1 C2 C3 -178.4(10) .
N1 C1 C6 C5 177.5(11) .
N1 C1 C6 C7 -2.1(16) .
N2 C5 C6 C1 -174.3(11) .
N2 C5 C6 C7 5.3(19) .
N2 C10 C11 C12 -6(3) .
N2 C10 C11 C16 170.9(17) .
N3 C19 C20 O2 -2.7(17) .
N3 C19 C20 C21 178.0(12) .
N3 C19 C24 C23 175.5(13) .
N3 C19 C24 C25 -2.8(19) .
N4 C23 C24 C19 -172.6(12) .
N4 C23 C24 C25 6(2) .
N4 C28 C29 C34 -8.3(17) .
N4 C28 C29 C30 171.0(11) .
N5 C37 C38 O3 3.7(16) .
N5 C37 C38 C39 -173.9(10) .
N5 C37 C42 C41 178.1(11) .
N5 C37 C42 C43 -2.0(19) .
N6 C41 C42 C37 179.4(11) .
N6 C41 C42 C43 0(2) .
N6 C46 C47 C48 -175.3(13) .
N6 C46 C47 C52 0(2) .
C1 N1 C9 C8 -2.7(16) .
C1 C2 C3 C4 0.6(19) .
C1 C6 C7 C8 1.7(16) .
C2 C1 C6 C5 -3.0(16) .
C2 C1 C6 C7 177.4(10) .
C2 C3 C4 C5 -2(2) .
C3 C4 C5 N2 176.6(14) .
C3 C4 C5 C6 2(2) .
C4 C5 C6 C1 1.2(19) .
C4 C5 C6 C7 -179.2(12) .
C5 N2 C10 C11 -176.5(15) .
C5 C6 C7 C8 -178.0(12) .
C6 C1 C2 O1 -179.0(9) .
C6 C1 C2 C3 2.1(16) .
C6 C7 C8 C9 -1.8(17) .
C7 C8 C9 N1 2.5(18) .
C9 N1 C1 C2 -176.9(9) .
C9 N1 C1 C6 2.6(15) .
C10 N2 C5 C4 -12(3) .
C10 N2 C5 C6 162.8(17) .
C10 C11 C12 C13 177.3(15) .
C10 C11 C16 C15 -177.2(15) .
C11 C12 C13 C14 0.0 .
C12 C11 C16 C15 0.0 .
C12 C13 C14 C15 0.0 .
C12 C13 C14 C17 164.5(12) .
C13 C14 C15 C16 0.0 .
C13 C14 C17 C18 131.9(14) .
C14 C15 C16 C11 0.0 .
C15 C14 C17 C18 -67(2) .
C16 C11 C12 C13 0.0 .
C17 C14 C15 C16 -159.0(16) .
C19 N3 C27 C26 -2(2) .
C19 C20 C21 C22 6(2) .
C19 C24 C25 C26 -1(2) .
C20 C19 C24 C23 -5(2) .
C20 C19 C24 C25 177.1(13) .
C20 C21 C22 C23 -4(3) .
C21 C22 C23 N4 176.7(15) .
C21 C22 C23 C24 -3(3) .
C22 C23 C24 C19 7(2) .
C22 C23 C24 C25 -175.2(16) .
C23 N4 C28 C29 175.6(11) .
C23 C24 C25 C26 -178.7(17) .
C24 C19 C20 O2 177.3(12) .
C24 C19 C20 C21 -1.9(19) .
C24 C25 C26 C27 3(3) .
C25 C26 C27 N3 -1(3) .
C27 N3 C19 C20 -175.9(11) .
C27 N3 C19 C24 4.0(17) .
C28 N4 C23 C22 -43(2) .
C28 N4 C23 C24 136.5(15) .
C28 C29 C30 C31 -179.4(9) .
C32 C33 C34 C29 0.0 .
C33 C32 C31 C30 0.0 .
C33 C32 C35 C36 89.6(19) .
C33 C34 C29 C28 179.4(9) .
C33 C34 C29 C30 0.0 .
C34 C29 C30 C31 0.0 .
C29 C30 C31 C32 0.0 .
C31 C32 C33 C34 0.0 .
C31 C32 C35 C36 -86.1(19) .
C35 C32 C33 C34 -175.6(9) .
C35 C32 C31 C30 175.7(9) .
C37 N5 C45 C44 -1(2) .
C37 C38 C39 C40 -5.9(17) .
C37 C42 C43 C44 4(2) .
C38 C37 C42 C41 -3.7(18) .
C38 C37 C42 C43 176.2(12) .
C38 C39 C40 C41 -0.2(18) .
C39 C40 C41 N6 -177.5(11) .
C39 C40 C41 C42 4.5(18) .
C40 C41 C42 C37 -2.5(19) .
C40 C41 C42 C43 177.7(13) .
C41 N6 C46 C47 -177.2(12) .
C41 C42 C43 C44 -176.4(14) .
C42 C37 C38 O3 -174.6(11) .
C42 C37 C38 C39 7.8(17) .
C42 C43 C44 C45 -4(2) .
C43 C44 C45 N5 3(2) .
C45 N5 C37 C38 -177.4(11) .
C45 N5 C37 C42 0.8(18) .
C46 N6 C41 C40 42.3(19) .
C46 N6 C41 C42 -139.7(13) .
C46 C47 C48 C49 179.2(13) .
C46 C47 C52 C51 -179.1(16) .
C47 C48 C49 C50 -2(2) .
C48 C47 C52 C51 -4(3) .
C48 C49 C50 C51 0(3) .
C48 C49 C50 C53 -178.4(15) .
C49 C50 C51 C52 1(3) .
C49 C50 C53 C54 -96(3) .
C50 C51 C52 C47 2(3) .
C51 C50 C53 C54 86(3) .
C52 C47 C48 C49 4(2) .
C53 C50 C51 C52 178.5(18) .
C55 C58 C59 O4 39(2) .
C55 C58 C59 C60 -142.4(17) .
C56 C58 C59 O4 -72.8(17) .
C56 C58 C59 C60 106.1(17) .
C57 C58 C59 O4 167.6(16) .
C57 C58 C59 C60 -14(3) .
C58 C59 C60 C61 -170.3(17) .
C59 C60 C61 O5 4(3) .
C59 C60 C61 C62 -173.8(17) .
C60 C61 C62 C63 118.3(17) .
C60 C61 C62 C64 -124.8(18) .
C60 C61 C62 C65 -9(3) .
C66 C69 C70 O6 -71(2) .
C66 C69 C70 C71 107(2) .
C67 C69 C70 O6 51(3) .
C67 C69 C70 C71 -130(2) .
C68 C69 C70 O6 171(2) .
C68 C69 C70 C71 -11(3) .
C69 C70 C71 C72 -175(2) .
C70 C71 C72 O7 -3(3) .
C70 C71 C72 C73 177.9(16) .
C71 C72 C73 C74 -78(2) .
C71 C72 C73 C75 161.6(18) .
C71 C72 C73 C76 44(2) .
